data_2023147
loop_
_publ_author_name
'Madhan, S.'
'NizamMohideen, M.'
'Harikrishnan, K.'
'MohanaKrishnan, Arasambattu K.'

_publ_section_title
;
 The crystal structures and Hirshfeld surface analysis of three new
 bromo-substituted 3-methyl-1-(phenylsulfonyl)-1H-indole derivatives
;
_journal_coeditor_code NU2005
_journal_issue 6
_journal_name_full 'Acta Crystallographica Section E Crystallographic Communications'
_journal_page_first 682
_journal_page_last 690
_journal_paper_doi 10.1107/S2056989024004985
_journal_volume 80
_journal_year 2024
_chemical_formula_iupac 'C24 H20 Br N O3 S'
_chemical_formula_moiety 'C24 H20 Br N O3 S'
_chemical_formula_sum 'C24 H20 Br N O3 S'
_chemical_formula_weight 482.38
_chemical_name_systematic 2-[(<i>E</i>)-2-(2-Bromo-5-methoxyphenyl)ethenyl]-3-methyl-1-(phenylsulfonyl)-1<i>H</i>-indole
_space_group_crystal_system monoclinic
_space_group_IT_number 14
_space_group_name_Hall '-P 2ybc'
_space_group_name_H-M_alt 'P 1 21/c 1'
_atom_sites_solution_hydrogens geom
_atom_sites_solution_primary direct
_atom_sites_solution_secondary difmap
_audit_creation_method SHELXL-2019/3
_cell_angle_alpha 90
_cell_angle_beta 95.445(4)
_cell_angle_gamma 90
_cell_formula_units_Z 4
_cell_length_a 8.4252(9)
_cell_length_b 28.669(3)
_cell_length_c 8.9462(11)
_cell_measurement_reflns_used 52480
_cell_measurement_temperature 298(2)
_cell_measurement_theta_max 24.996
_cell_measurement_theta_min 1.403
_cell_volume 2151.1(4)
_computing_cell_refinement
;
SAINT (Bruker, 2016)
;
_computing_data_collection
;
APEX2 (Bruker, 2016)
;
_computing_data_reduction
;
SAINT (Bruker, 2016)
;
_computing_molecular_graphics
;
ORTEP-3 for Windows (Farrugia, 2012) and Mercury (Macrae <i>et al.</i>,
2020)
;
_computing_publication_material
;
WinGX (Farrugia, 2012), publCIF (Westrip, 2010) and PLATON
(Spek, 2020)
;
_computing_structure_refinement
;
<i>SHELXL2018/3</i> (Sheldrick, 2015)
;
_computing_structure_solution
;
<i>SHELXS2018/3</i> (Sheldrick, 2008)
;
_diffrn_ambient_temperature 298(2)
_diffrn_measured_fraction_theta_full 0.993
_diffrn_measured_fraction_theta_max 0.995
_diffrn_measurement_device_type 'Bruker D8 Venture Diffractometer'
_diffrn_measurement_method '\w and \f scans'
_diffrn_radiation_type MoK\a
_diffrn_radiation_wavelength 0.71073
_diffrn_reflns_av_R_equivalents 0.0772
_diffrn_reflns_av_unetI/netI 0.0363
_diffrn_reflns_limit_h_max 11
_diffrn_reflns_limit_h_min -11
_diffrn_reflns_limit_k_max 38
_diffrn_reflns_limit_k_min -38
_diffrn_reflns_limit_l_max 11
_diffrn_reflns_limit_l_min -11
_diffrn_reflns_number 52479
_diffrn_reflns_theta_full 25.242
_diffrn_reflns_theta_max 28.273
_diffrn_reflns_theta_min 3.253
_diffrn_source 'micro focus sealed tube'
_exptl_absorpt_coefficient_mu 2.034
_exptl_absorpt_correction_T_max 0.745
_exptl_absorpt_correction_T_min 0.555
_exptl_absorpt_correction_type multi-scan
_exptl_absorpt_process_details
;
(<i>SADABS</i>; Krause <i>et al.</i>,  2015)
;
_exptl_crystal_colour Yellow
_exptl_crystal_density_diffrn 1.489
_exptl_crystal_description Solid
_exptl_crystal_F_000 984
_exptl_crystal_size_max 0.245
_exptl_crystal_size_mid 0.196
_exptl_crystal_size_min 0.125
_refine_diff_density_max 0.390
_refine_diff_density_min -0.678
_refine_ls_extinction_method none
_refine_ls_goodness_of_fit_ref 1.029
_refine_ls_hydrogen_treatment constr
_refine_ls_matrix_type full
_refine_ls_number_parameters 272
_refine_ls_number_reflns 5296
_refine_ls_number_restraints 0
_refine_ls_restrained_S_all 1.029
_refine_ls_R_factor_all 0.0622
_refine_ls_R_factor_gt 0.0391
_refine_ls_shift/su_max 0.001
_refine_ls_shift/su_mean 0.000
_refine_ls_structure_factor_coef Fsqd
_refine_ls_weighting_details 'w=1/[\s^2^(Fo^2^)+(0.0367P)^2^+1.0393P] where P=(Fo^2^+2Fc^2^)/3'
_refine_ls_weighting_scheme calc
_refine_ls_wR_factor_gt 0.0880
_refine_ls_wR_factor_ref 0.0985
_reflns_number_gt 3905
_reflns_number_total 5296
_reflns_threshold_expression 'I > 2\s(I)'
_cod_data_source_file nu2005.cif
_cod_data_source_block II
_cod_original_sg_symbol_H-M 'P 21/c'
_cod_database_code 2023147
_shelx_space_group_comment
;
The symmetry employed for this shelxl refinement is uniquely defined
by the following loop, which should always be used as a source of
symmetry information in preference to the above space-group names.
They are only intended as comments.
;
_shelx_estimated_absorpt_t_min 0.636
_shelx_estimated_absorpt_t_max 0.785

loop_
_space_group_symop_operation_xyz
'x, y, z'
'-x, y+1/2, -z+1/2'
'-x, -y, -z'
'x, -y-1/2, z-1/2'

loop_
_atom_site_type_symbol
_atom_site_label
_atom_site_fract_x
_atom_site_fract_y
_atom_site_fract_z
_atom_site_U_iso_or_equiv
_atom_site_adp_type
_atom_site_calc_flag
_atom_site_occupancy
_atom_site_disorder_assembly
_atom_site_disorder_group
C C1 0.6561(3) 0.48550(8) 0.3470(2) 0.0469(5) Uani d 1 . .
C C2 0.6281(3) 0.50829(10) 0.2093(3) 0.0614(6) Uani d 1 . .
H H2 0.568729 0.494387 0.128332 0.074 Uiso calc 1 . .
C C3 0.6923(4) 0.55236(11) 0.1981(3) 0.0717(8) Uani d 1 . .
H H3 0.676266 0.568262 0.107279 0.086 Uiso calc 1 . .
C C4 0.7791(4) 0.57337(10) 0.3175(4) 0.0742(8) Uani d 1 . .
H H4 0.820363 0.603085 0.305664 0.089 Uiso calc 1 . .
C C5 0.8062(3) 0.55132(9) 0.4542(3) 0.0643(7) Uani d 1 . .
H H5 0.863821 0.565906 0.534811 0.077 Uiso calc 1 . .
C C6 0.7446(3) 0.50632(8) 0.4686(2) 0.0473(5) Uani d 1 . .
C C7 0.7513(3) 0.47458(8) 0.5935(2) 0.0461(5) Uani d 1 . .
C C8 0.6716(2) 0.43516(7) 0.5475(2) 0.0421(4) Uani d 1 . .
C C9 0.7837(3) 0.38292(8) 0.2424(3) 0.0489(5) Uani d 1 . .
C C10 0.8684(3) 0.35109(10) 0.3337(3) 0.0673(7) Uani d 1 . .
H H10 0.820424 0.335580 0.408902 0.081 Uiso calc 1 . .
C C11 1.0261(4) 0.34260(13) 0.3116(4) 0.0860(10) Uani d 1 . .
H H11 1.084868 0.321232 0.372357 0.103 Uiso calc 1 . .
C C12 1.0964(4) 0.36561(13) 0.2001(5) 0.0861(10) Uani d 1 . .
H H12 1.202336 0.359691 0.185423 0.103 Uiso calc 1 . .
C C13 1.0103(4) 0.39724(12) 0.1108(4) 0.0805(9) Uani d 1 . .
H H13 1.058787 0.412993 0.036429 0.097 Uiso calc 1 . .
C C14 0.8539(4) 0.40589(10) 0.1299(3) 0.0643(7) Uani d 1 . .
H H14 0.795426 0.426986 0.067855 0.077 Uiso calc 1 . .
C C15 0.6383(3) 0.39387(8) 0.6346(2) 0.0444(5) Uani d 1 . .
H H15 0.536056 0.381323 0.623013 0.053 Uiso calc 1 . .
C C16 0.7478(3) 0.37332(7) 0.7300(2) 0.0438(5) Uani d 1 . .
H H16 0.851979 0.384173 0.732095 0.053 Uiso calc 1 . .
C C17 0.7170(2) 0.33490(7) 0.8319(2) 0.0400(4) Uani d 1 . .
C C18 0.5683(3) 0.32918(7) 0.8844(2) 0.0438(5) Uani d 1 . .
H H18 0.486448 0.349562 0.851587 0.053 Uiso calc 1 . .
C C19 0.5381(3) 0.29388(8) 0.9845(3) 0.0490(5) Uani d 1 . .
C C20 0.6587(3) 0.26380(9) 1.0366(3) 0.0599(6) Uani d 1 . .
H H20 0.639903 0.240384 1.104648 0.072 Uiso calc 1 . .
C C21 0.8074(3) 0.26891(8) 0.9866(3) 0.0580(6) Uani d 1 . .
H H21 0.889518 0.248965 1.022176 0.070 Uiso calc 1 . .
C C22 0.8361(3) 0.30307(7) 0.8848(3) 0.0455(5) Uani d 1 . .
C C23 0.8223(4) 0.48672(10) 0.7485(3) 0.0681(7) Uani d 1 . .
H H23A 0.791508 0.463736 0.818252 0.102 Uiso calc 1 . .
H H23B 0.784469 0.516817 0.776049 0.102 Uiso calc 1 . .
H H23C 0.936409 0.487396 0.750554 0.102 Uiso calc 1 . .
C C24 0.3489(4) 0.25800(13) 1.1295(4) 0.0971(12) Uani d 1 . .
H H24A 0.238662 0.260695 1.147390 0.146 Uiso calc 1 . .
H H24B 0.368142 0.227541 1.090527 0.146 Uiso calc 1 . .
H H24C 0.414581 0.262561 1.222022 0.146 Uiso calc 1 . .
N N1 0.6044(2) 0.44108(6) 0.39484(19) 0.0449(4) Uani d 1 . .
O O1 0.5205(2) 0.35818(6) 0.3525(2) 0.0635(5) Uani d 1 . .
O O2 0.5020(2) 0.41358(7) 0.1409(2) 0.0722(5) Uani d 1 . .
O O3 0.3861(2) 0.29237(7) 1.0239(2) 0.0704(5) Uani d 1 . .
S S1 0.58589(7) 0.39595(2) 0.27518(6) 0.05060(15) Uani d 1 . .
Br Br1 1.04254(3) 0.30608(2) 0.81730(3) 0.06603(11) Uani d 1 . .

loop_
_atom_site_aniso_label
_atom_site_aniso_U_11
_atom_site_aniso_U_22
_atom_site_aniso_U_33
_atom_site_aniso_U_12
_atom_site_aniso_U_13
_atom_site_aniso_U_23
C1 0.0452(11) 0.0509(12) 0.0454(12) 0.0121(9) 0.0092(9) 0.0073(10)
C2 0.0653(16) 0.0700(16) 0.0493(13) 0.0168(13) 0.0076(11) 0.0139(12)
C3 0.0784(19) 0.0731(18) 0.0660(17) 0.0233(15) 0.0194(15) 0.0311(15)
C4 0.0778(19) 0.0526(15) 0.096(2) 0.0088(14) 0.0262(17) 0.0275(15)
C5 0.0702(17) 0.0495(14) 0.0740(17) -0.0018(12) 0.0115(14) 0.0052(13)
C6 0.0507(12) 0.0435(11) 0.0487(12) 0.0066(9) 0.0099(10) 0.0047(10)
C7 0.0494(12) 0.0470(12) 0.0419(11) 0.0026(9) 0.0044(9) 0.0013(9)
C8 0.0423(11) 0.0477(11) 0.0367(10) 0.0055(9) 0.0060(8) 0.0032(9)
C9 0.0481(12) 0.0526(13) 0.0459(12) -0.0051(10) 0.0036(10) -0.0127(10)
C10 0.0614(16) 0.0698(17) 0.0714(17) 0.0112(13) 0.0100(13) -0.0006(14)
C11 0.0666(19) 0.090(2) 0.100(2) 0.0239(17) 0.0004(18) -0.0126(19)
C12 0.0518(16) 0.096(2) 0.112(3) -0.0075(16) 0.0195(18) -0.048(2)
C13 0.082(2) 0.080(2) 0.086(2) -0.0191(17) 0.0400(18) -0.0266(18)
C14 0.0738(17) 0.0673(16) 0.0539(14) -0.0036(13) 0.0167(13) -0.0091(12)
C15 0.0440(11) 0.0474(12) 0.0425(11) -0.0010(9) 0.0072(9) 0.0013(9)
C16 0.0408(11) 0.0435(11) 0.0477(12) 0.0008(9) 0.0069(9) -0.0008(9)
C17 0.0424(10) 0.0366(10) 0.0399(10) 0.0003(8) -0.0020(8) -0.0027(8)
C18 0.0431(11) 0.0431(11) 0.0441(11) 0.0017(9) -0.0021(9) 0.0038(9)
C19 0.0469(12) 0.0514(12) 0.0471(12) -0.0059(10) -0.0028(10) 0.0076(10)
C20 0.0614(15) 0.0531(14) 0.0631(15) -0.0030(11) -0.0060(12) 0.0201(12)
C21 0.0559(14) 0.0472(13) 0.0683(16) 0.0097(11) -0.0081(12) 0.0115(12)
C22 0.0422(11) 0.0425(11) 0.0505(12) 0.0036(9) -0.0022(9) -0.0057(9)
C23 0.093(2) 0.0577(15) 0.0510(14) -0.0049(14) -0.0060(14) -0.0038(12)
C24 0.079(2) 0.110(3) 0.106(3) -0.0124(19) 0.0235(19) 0.053(2)
N1 0.0454(9) 0.0490(10) 0.0399(9) 0.0047(8) 0.0018(7) 0.0024(8)
O1 0.0581(10) 0.0660(11) 0.0666(11) -0.0193(8) 0.0066(8) -0.0049(9)
O2 0.0665(11) 0.0939(14) 0.0512(10) 0.0062(10) -0.0195(8) -0.0042(9)
O3 0.0510(10) 0.0845(13) 0.0760(12) -0.0058(9) 0.0077(9) 0.0337(10)
S1 0.0441(3) 0.0620(4) 0.0443(3) -0.0022(3) -0.0033(2) -0.0053(3)
Br1 0.04735(15) 0.06198(17) 0.0897(2) 0.01104(11) 0.01150(13) -0.00450(14)

loop_
_atom_type_symbol
_atom_type_description
_atom_type_scat_dispersion_real
_atom_type_scat_dispersion_imag
_atom_type_scat_source
C C 0.0033 0.0016 'International Tables Vol C Tables 4.2.6.8 and 6.1.1.4'
H H 0.0000 0.0000 'International Tables Vol C Tables 4.2.6.8 and 6.1.1.4'
N N 0.0061 0.0033 'International Tables Vol C Tables 4.2.6.8 and 6.1.1.4'
O O 0.0106 0.0060 'International Tables Vol C Tables 4.2.6.8 and 6.1.1.4'
S S 0.1246 0.1234 'International Tables Vol C Tables 4.2.6.8 and 6.1.1.4'
Br Br -0.2901 2.4595 'International Tables Vol C Tables 4.2.6.8 and 6.1.1.4'

loop_
_geom_angle_atom_site_label_1
_geom_angle_atom_site_label_2
_geom_angle_atom_site_label_3
_geom_angle_site_symmetry_1
_geom_angle_site_symmetry_3
_geom_angle
_geom_angle_publ_flag
C6 C1 C2 . . 121.5(2) ?
C6 C1 N1 . . 107.75(18) ?
C2 C1 N1 . . 130.7(2) ?
C3 C2 C1 . . 117.2(3) ?
C3 C2 H2 . . 121.4 ?
C1 C2 H2 . . 121.4 ?
C4 C3 C2 . . 121.8(2) ?
C4 C3 H3 . . 119.1 ?
C2 C3 H3 . . 119.1 ?
C3 C4 C5 . . 121.4(3) ?
C3 C4 H4 . . 119.3 ?
C5 C4 H4 . . 119.3 ?
C4 C5 C6 . . 118.3(3) ?
C4 C5 H5 . . 120.9 ?
C6 C5 H5 . . 120.9 ?
C1 C6 C5 . . 119.8(2) ?
C1 C6 C7 . . 108.3(2) ?
C5 C6 C7 . . 131.8(2) ?
C8 C7 C6 . . 108.00(19) ?
C8 C7 C23 . . 128.0(2) ?
C6 C7 C23 . . 123.7(2) ?
C7 C8 N1 . . 109.18(18) ?
C7 C8 C15 . . 128.9(2) ?
N1 C8 C15 . . 121.62(19) ?
C10 C9 C14 . . 120.9(2) ?
C10 C9 S1 . . 119.18(19) ?
C14 C9 S1 . . 119.9(2) ?
C9 C10 C11 . . 118.8(3) ?
C9 C10 H10 . . 120.6 ?
C11 C10 H10 . . 120.6 ?
C12 C11 C10 . . 120.3(3) ?
C12 C11 H11 . . 119.8 ?
C10 C11 H11 . . 119.8 ?
C13 C12 C11 . . 120.0(3) ?
C13 C12 H12 . . 120.0 ?
C11 C12 H12 . . 120.0 ?
C14 C13 C12 . . 120.7(3) ?
C14 C13 H13 . . 119.7 ?
C12 C13 H13 . . 119.7 ?
C13 C14 C9 . . 119.3(3) ?
C13 C14 H14 . . 120.4 ?
C9 C14 H14 . . 120.4 ?
C16 C15 C8 . . 122.9(2) ?
C16 C15 H15 . . 118.5 ?
C8 C15 H15 . . 118.5 ?
C15 C16 C17 . . 125.2(2) ?
C15 C16 H16 . . 117.4 ?
C17 C16 H16 . . 117.4 ?
C18 C17 C22 . . 116.61(19) ?
C18 C17 C16 . . 121.10(18) ?
C22 C17 C16 . . 122.26(19) ?
C17 C18 C19 . . 122.0(2) ?
C17 C18 H18 . . 119.0 ?
C19 C18 H18 . . 119.0 ?
O3 C19 C20 . . 125.0(2) ?
O3 C19 C18 . . 115.1(2) ?
C20 C19 C18 . . 119.9(2) ?
C21 C20 C19 . . 119.2(2) ?
C21 C20 H20 . . 120.4 ?
C19 C20 H20 . . 120.4 ?
C22 C21 C20 . . 120.9(2) ?
C22 C21 H21 . . 119.5 ?
C20 C21 H21 . . 119.5 ?
C21 C22 C17 . . 121.4(2) ?
C21 C22 Br1 . . 117.89(17) ?
C17 C22 Br1 . . 120.70(17) ?
C7 C23 H23A . . 109.5 ?
C7 C23 H23B . . 109.5 ?
H23A C23 H23B . . 109.5 ?
C7 C23 H23C . . 109.5 ?
H23A C23 H23C . . 109.5 ?
H23B C23 H23C . . 109.5 ?
O3 C24 H24A . . 109.5 ?
O3 C24 H24B . . 109.5 ?
H24A C24 H24B . . 109.5 ?
O3 C24 H24C . . 109.5 ?
H24A C24 H24C . . 109.5 ?
H24B C24 H24C . . 109.5 ?
C1 N1 C8 . . 106.63(17) ?
C1 N1 S1 . . 120.69(15) ?
C8 N1 S1 . . 121.31(15) ?
C19 O3 C24 . . 117.8(2) ?
O1 S1 O2 . . 119.67(12) ?
O1 S1 N1 . . 107.06(10) ?
O2 S1 N1 . . 105.82(11) ?
O1 S1 C9 . . 109.61(12) ?
O2 S1 C9 . . 109.65(12) ?
N1 S1 C9 . . 103.78(10) ?

loop_
_geom_bond_atom_site_label_1
_geom_bond_atom_site_label_2
_geom_bond_site_symmetry_2
_geom_bond_distance
_geom_bond_publ_flag
C1 C6 . 1.393(3) ?
C1 C2 . 1.395(3) ?
C1 N1 . 1.425(3) ?
C2 C3 . 1.382(4) ?
C2 H2 . 0.9300 ?
C3 C4 . 1.375(4) ?
C3 H3 . 0.9300 ?
C4 C5 . 1.376(4) ?
C4 H4 . 0.9300 ?
C5 C6 . 1.401(3) ?
C5 H5 . 0.9300 ?
C6 C7 . 1.438(3) ?
C7 C8 . 1.358(3) ?
C7 C23 . 1.498(3) ?
C8 N1 . 1.438(3) ?
C8 C15 . 1.459(3) ?
C9 C10 . 1.378(4) ?
C9 C14 . 1.382(3) ?
C9 S1 . 1.759(2) ?
C10 C11 . 1.383(4) ?
C10 H10 . 0.9300 ?
C11 C12 . 1.376(5) ?
C11 H11 . 0.9300 ?
C12 C13 . 1.370(5) ?
C12 H12 . 0.9300 ?
C13 C14 . 1.368(4) ?
C13 H13 . 0.9300 ?
C14 H14 . 0.9300 ?
C15 C16 . 1.333(3) ?
C15 H15 . 0.9300 ?
C16 C17 . 1.469(3) ?
C16 H16 . 0.9300 ?
C17 C18 . 1.389(3) ?
C17 C22 . 1.405(3) ?
C18 C19 . 1.391(3) ?
C18 H18 . 0.9300 ?
C19 O3 . 1.360(3) ?
C19 C20 . 1.380(3) ?
C20 C21 . 1.377(4) ?
C20 H20 . 0.9300 ?
C21 C22 . 1.374(3) ?
C21 H21 . 0.9300 ?
C22 Br1 . 1.896(2) ?
C23 H23A . 0.9600 ?
C23 H23B . 0.9600 ?
C23 H23C . 0.9600 ?
C24 O3 . 1.421(3) ?
C24 H24A . 0.9600 ?
C24 H24B . 0.9600 ?
C24 H24C . 0.9600 ?
N1 S1 . 1.6770(19) ?
O1 S1 . 1.4237(19) ?
O2 S1 . 1.4269(18) ?

loop_
_geom_hbond_atom_site_label_D
_geom_hbond_atom_site_label_H
_geom_hbond_atom_site_label_A
_geom_hbond_site_symmetry_A
_geom_hbond_distance_DH
_geom_hbond_distance_HA
_geom_hbond_distance_DA
_geom_hbond_angle_DHA
_geom_hbond_publ_flag
C2 H2 O2 . 0.93 2.39 2.958(4) 119 yes
C3 H3 O2 3_665 0.93 2.61 3.448(3) 150 yes
C24 H24A Br1 4_466 0.96 3.03 3.699(3) 128 yes
C5 H5 <i>Cg</i>(C9--C14) 3_766 0.93 3.12 4.047(3) 173 yes
C20 H20 <i>Cg</i>(C17--C22) 4_566 0.93 3.15 3.978(2) 149 yes
C23 H23C <i>Cg</i>(C1--C6) 3_766 0.96 3.11 4.036(4) 162 yes

loop_
_geom_torsion_atom_site_label_1
_geom_torsion_atom_site_label_2
_geom_torsion_atom_site_label_3
_geom_torsion_atom_site_label_4
_geom_torsion_site_symmetry_1
_geom_torsion_site_symmetry_2
_geom_torsion_site_symmetry_3
_geom_torsion_site_symmetry_4
_geom_torsion
_geom_torsion_publ_flag
C6 C1 C2 C3 . . . . 0.2(4) ?
N1 C1 C2 C3 . . . . 178.4(2) ?
C1 C2 C3 C4 . . . . -0.6(4) ?
C2 C3 C4 C5 . . . . 0.0(4) ?
C3 C4 C5 C6 . . . . 0.8(4) ?
C2 C1 C6 C5 . . . . 0.6(3) ?
N1 C1 C6 C5 . . . . -177.9(2) ?
C2 C1 C6 C7 . . . . 179.6(2) ?
N1 C1 C6 C7 . . . . 1.0(2) ?
C4 C5 C6 C1 . . . . -1.1(4) ?
C4 C5 C6 C7 . . . . -179.8(2) ?
C1 C6 C7 C8 . . . . 1.2(3) ?
C5 C6 C7 C8 . . . . 180.0(3) ?
C1 C6 C7 C23 . . . . -173.6(2) ?
C5 C6 C7 C23 . . . . 5.2(4) ?
C6 C7 C8 N1 . . . . -2.9(2) ?
C23 C7 C8 N1 . . . . 171.6(2) ?
C6 C7 C8 C15 . . . . -176.6(2) ?
C23 C7 C8 C15 . . . . -2.1(4) ?
C14 C9 C10 C11 . . . . 0.4(4) ?
S1 C9 C10 C11 . . . . -177.1(2) ?
C9 C10 C11 C12 . . . . -0.1(5) ?
C10 C11 C12 C13 . . . . 0.3(5) ?
C11 C12 C13 C14 . . . . -0.8(5) ?
C12 C13 C14 C9 . . . . 1.1(4) ?
C10 C9 C14 C13 . . . . -0.9(4) ?
S1 C9 C14 C13 . . . . 176.6(2) ?
C7 C8 C15 C16 . . . . -45.2(3) ?
N1 C8 C15 C16 . . . . 141.7(2) ?
C8 C15 C16 C17 . . . . 173.14(19) ?
C15 C16 C17 C18 . . . . -27.4(3) ?
C15 C16 C17 C22 . . . . 154.5(2) ?
C22 C17 C18 C19 . . . . 0.2(3) ?
C16 C17 C18 C19 . . . . -178.1(2) ?
C17 C18 C19 O3 . . . . -179.1(2) ?
C17 C18 C19 C20 . . . . 1.2(4) ?
O3 C19 C20 C21 . . . . 179.4(2) ?
C18 C19 C20 C21 . . . . -0.9(4) ?
C19 C20 C21 C22 . . . . -0.7(4) ?
C20 C21 C22 C17 . . . . 2.1(4) ?
C20 C21 C22 Br1 . . . . -177.9(2) ?
C18 C17 C22 C21 . . . . -1.8(3) ?
C16 C17 C22 C21 . . . . 176.4(2) ?
C18 C17 C22 Br1 . . . . 178.23(15) ?
C16 C17 C22 Br1 . . . . -3.6(3) ?
C6 C1 N1 C8 . . . . -2.7(2) ?
C2 C1 N1 C8 . . . . 178.9(2) ?
C6 C1 N1 S1 . . . . -146.59(16) ?
C2 C1 N1 S1 . . . . 35.0(3) ?
C7 C8 N1 C1 . . . . 3.5(2) ?
C15 C8 N1 C1 . . . . 177.77(19) ?
C7 C8 N1 S1 . . . . 147.12(16) ?
C15 C8 N1 S1 . . . . -38.6(3) ?
C20 C19 O3 C24 . . . . 1.6(4) ?
C18 C19 O3 C24 . . . . -178.1(3) ?
C1 N1 S1 O1 . . . . -175.43(16) ?
C8 N1 S1 O1 . . . . 45.94(19) ?
C1 N1 S1 O2 . . . . -46.74(19) ?
C8 N1 S1 O2 . . . . 174.62(17) ?
C1 N1 S1 C9 . . . . 68.69(18) ?
C8 N1 S1 C9 . . . . -69.95(18) ?
C10 C9 S1 O1 . . . . -23.7(2) ?
C14 C9 S1 O1 . . . . 158.74(19) ?
C10 C9 S1 O2 . . . . -157.0(2) ?
C14 C9 S1 O2 . . . . 25.5(2) ?
C10 C9 S1 N1 . . . . 90.3(2) ?
C14 C9 S1 N1 . . . . -87.2(2) ?
